data_4024124
loop_
_publ_author_name
'Timothy D. Lash'
'Joseph T. Szymanski'
'Gregory M. Ferrence'

_publ_contact_author 'Ferrence, Gregory M.'
_publ_contact_author_email ferrence@ilstu.edu
_publ_section_title
;
 Tetraaryldimethoxybenziporphyrins. At the Edge of
 Carbaporphyrinoid Aromaticity
;
_journal_name_full 'Journal of Organic Chemistry'
_journal_page_first 6481
_journal_page_last 6492
_journal_paper_doi 10.1021/jo070947k
_journal_volume 72
_journal_year 2007
_chemical_compound_source 'Lash laboratory'
_chemical_formula_moiety 'C48 H33 N3 Ni1 O2'
_chemical_formula_sum 'C48 H33 N3 Ni O2'
_chemical_formula_weight 742.48
_chemical_name_systematic
;
 ?
;
_space_group_IT_number 14
_symmetry_cell_setting monoclinic
_symmetry_Int_Tables_number 14
_symmetry_space_group_name_Hall '-P 2ybc'
_symmetry_space_group_name_H-M 'P 1 21/c 1'
_atom_sites_solution_hydrogens geom
_atom_sites_solution_primary direct
_atom_sites_solution_secondary difmap
_audit_creation_date 2006-10-23T14:18:45-00:00
_audit_creation_method 'WinGX routine CIF_UPDATE'
_cell_angle_alpha 90
_cell_angle_beta 95.555(3)
_cell_angle_gamma 90
_cell_formula_units_Z 4
_cell_length_a 9.968(1)
_cell_length_b 18.833(3)
_cell_length_c 18.415(3)
_cell_measurement_reflns_used 4308
_cell_measurement_temperature 193(2)
_cell_measurement_theta_max 26.27
_cell_measurement_theta_min 2.22
_cell_measurement_wavelength 0.71073
_cell_volume 3440.8(9)
_computing_cell_refinement 'SMART (Bruker Analyt. Sys., 1997)'
_computing_data_collection 'SMART (Bruker Analyt. Sys., 1997)'
_computing_data_reduction 'SAINT (Bruker Analyt. Sys., 1997)'
_computing_molecular_graphics 'Ortep-3 for Windows (Farrugia, 1997)'
_computing_publication_material 'WinGX publication routines (Farrugia, 1999)'
_computing_structure_refinement 'SHELXL-97 (Sheldrick, 1997)'
_computing_structure_solution 'SIR2004 (Giacovazzo et al, 2004)'
_diffrn_ambient_temperature 193(2)
_diffrn_measured_fraction_theta_full 0.992
_diffrn_measured_fraction_theta_max 0.992
_diffrn_measurement_device_type 'Bruker P4/R4/SMART 1000 CCD'
_diffrn_measurement_method '\f and \w scans'
_diffrn_radiation_monochromator graphite
_diffrn_radiation_probe x-ray
_diffrn_radiation_type MoK\a
_diffrn_radiation_wavelength 0.71073
_diffrn_reflns_av_R_equivalents 0.0583
_diffrn_reflns_av_unetI/netI 0.0644
_diffrn_reflns_limit_h_max 12
_diffrn_reflns_limit_h_min -12
_diffrn_reflns_limit_k_max 20
_diffrn_reflns_limit_k_min -23
_diffrn_reflns_limit_l_max 22
_diffrn_reflns_limit_l_min -22
_diffrn_reflns_number 20720
_diffrn_reflns_theta_full 26.4
_diffrn_reflns_theta_max 26.4
_diffrn_reflns_theta_min 1.55
_exptl_absorpt_coefficient_mu 0.612
_exptl_absorpt_correction_T_max 0.862
_exptl_absorpt_correction_T_min 0.8007
_exptl_absorpt_correction_type multi-scan
_exptl_absorpt_process_details 'SADABS (Sheldrick, 1996)'
_exptl_crystal_colour black
_exptl_crystal_density_diffrn 1.433
_exptl_crystal_density_method 'not measured'
_exptl_crystal_description block
_exptl_crystal_F_000 1544
_exptl_crystal_size_max 0.38
_exptl_crystal_size_mid 0.28
_exptl_crystal_size_min 0.25
_refine_diff_density_max 1.863
_refine_diff_density_min -1.31
_refine_diff_density_rms 0.135
_refine_ls_extinction_method none
_refine_ls_goodness_of_fit_ref 1.034
_refine_ls_hydrogen_treatment constr
_refine_ls_matrix_type full
_refine_ls_number_parameters 487
_refine_ls_number_reflns 7013
_refine_ls_number_restraints 0
_refine_ls_restrained_S_all 1.034
_refine_ls_R_factor_all 0.084
_refine_ls_R_factor_gt 0.0676
_refine_ls_shift/su_max 0.001
_refine_ls_shift/su_mean 0
_refine_ls_structure_factor_coef Fsqd
_refine_ls_weighting_details 'calc w=1/[\s^2^(Fo^2^)+(0.1526P)^2^+0.0000P] where P=(Fo^2^+2Fc^2^)/3'
_refine_ls_weighting_scheme calc
_refine_ls_wR_factor_gt 0.1895
_refine_ls_wR_factor_ref 0.2066
_reflns_number_gt 5478
_reflns_number_total 7013
_reflns_threshold_expression >2sigma(I)
_cod_data_source_file jo070947k-File003.cif
_cod_data_source_block isu0320
_cod_original_sg_symbol_H-M 'P 21/c'
_cod_database_code 4024124

loop_
_symmetry_equiv_pos_as_xyz
'x, y, z'
'-x, y+1/2, -z+1/2'
'-x, -y, -z'
'x, -y-1/2, z-1/2'

loop_
_atom_site_label
_atom_site_type_symbol
_atom_site_fract_x
_atom_site_fract_y
_atom_site_fract_z
_atom_site_U_iso_or_equiv
_atom_site_adp_type
_atom_site_occupancy
_atom_site_symmetry_multiplicity
_atom_site_calc_flag
_atom_site_refinement_flags
_atom_site_disorder_assembly
_atom_site_disorder_group
Ni Ni 0.59463(4) 0.10149(2) 0.63342(2) 0.02092(17) Uani 1 1 d . . .
C22 C 0.7381(3) 0.06037(17) 0.70167(18) 0.0234(7) Uani 1 1 d . . .
N23 N 0.6680(3) 0.05839(14) 0.55132(15) 0.0238(6) Uani 1 1 d . . .
N24 N 0.4804(3) 0.16232(14) 0.56615(15) 0.0228(6) Uani 1 1 d . . .
N25 N 0.4901(3) 0.12741(14) 0.71120(15) 0.0232(6) Uani 1 1 d . . .
O2A O 0.8925(3) 0.11103(14) 0.88252(15) 0.0331(6) Uani 1 1 d . . .
O4A O 1.0766(2) -0.01279(14) 0.68941(14) 0.0339(6) Uani 1 1 d . . .
C1 C 0.7527(3) 0.07790(17) 0.77726(18) 0.0237(7) Uani 1 1 d . . .
C2 C 0.8832(4) 0.07707(18) 0.81788(19) 0.0273(7) Uani 1 1 d . . .
C2B C 1.0088(5) 0.0982(2) 0.9327(2) 0.0451(11) Uani 1 1 d . . .
H2BA H 1.0024 0.1261 0.9771 0.054 Uiso 1 1 calc R . .
H2BB H 1.0901 0.112 0.9102 0.054 Uiso 1 1 calc R . .
H2BC H 1.0137 0.0476 0.9451 0.054 Uiso 1 1 calc R . .
C3 C 0.9926(3) 0.04672(18) 0.79007(19) 0.0278(7) Uani 1 1 d . . .
H3 H 1.0789 0.0468 0.817 0.033 Uiso 1 1 calc R . .
C4 C 0.9734(3) 0.01622(17) 0.72201(19) 0.0248(7) Uani 1 1 d . . .
C4B C 1.1893(4) -0.0404(2) 0.7349(2) 0.0353(9) Uani 1 1 d . . .
H4BA H 1.2559 -0.0595 0.7043 0.042 Uiso 1 1 calc R . .
H4BB H 1.1587 -0.0784 0.7658 0.042 Uiso 1 1 calc R . .
H4BC H 1.2304 -0.0023 0.7658 0.042 Uiso 1 1 calc R . .
C5 C 0.8470(3) 0.01930(18) 0.67776(18) 0.0244(7) Uani 1 1 d . . .
C6 C 0.8331(3) -0.02282(17) 0.61242(18) 0.0239(7) Uani 1 1 d . . .
C6A C 0.9087(3) -0.09113(17) 0.60772(19) 0.0255(7) Uani 1 1 d . . .
C6B C 0.8926(4) -0.1440(2) 0.6593(2) 0.0384(9) Uani 1 1 d . . .
H6B H 0.8347 -0.1363 0.6966 0.046 Uiso 1 1 calc R . .
C6C C 0.9607(5) -0.2075(2) 0.6563(3) 0.0513(12) Uani 1 1 d . . .
H6C H 0.9497 -0.2433 0.6916 0.062 Uiso 1 1 calc R . .
C6D C 1.0454(5) -0.2194(2) 0.6019(3) 0.0519(12) Uani 1 1 d . . .
H6D H 1.0915 -0.2634 0.5997 0.062 Uiso 1 1 calc R . .
C6E C 1.0623(4) -0.1670(2) 0.5511(2) 0.0437(10) Uani 1 1 d . . .
H6E H 1.1203 -0.175 0.5139 0.052 Uiso 1 1 calc R . .
C6F C 0.9952(4) -0.1033(2) 0.5541(2) 0.0334(8) Uani 1 1 d . . .
H6F H 1.0081 -0.0674 0.5192 0.04 Uiso 1 1 calc R . .
C7 C 0.7448(3) -0.00415(17) 0.55443(18) 0.0233(7) Uani 1 1 d . . .
C8 C 0.7367(3) -0.03635(18) 0.48310(19) 0.0266(7) Uani 1 1 d . . .
H8 H 0.7706 -0.0816 0.4713 0.032 Uiso 1 1 calc R . .
C9 C 0.6722(3) 0.00983(19) 0.43660(19) 0.0279(7) Uani 1 1 d . . .
H9 H 0.6576 0.0048 0.3851 0.033 Uiso 1 1 calc R . .
C10 C 0.6293(3) 0.06839(18) 0.47889(18) 0.0249(7) Uani 1 1 d . . .
C11 C 0.5593(3) 0.12814(19) 0.44926(18) 0.0252(7) Uani 1 1 d . . .
C11A C 0.5502(3) 0.14053(19) 0.36827(19) 0.0281(7) Uani 1 1 d . . .
C11B C 0.4778(4) 0.0947(2) 0.3201(2) 0.0356(9) Uani 1 1 d . . .
H11B H 0.4326 0.055 0.3382 0.043 Uiso 1 1 calc R . .
C11C C 0.4714(5) 0.1069(3) 0.2454(2) 0.0485(11) Uani 1 1 d . . .
H11C H 0.4234 0.0748 0.2126 0.058 Uiso 1 1 calc R . .
C11D C 0.5339(5) 0.1652(3) 0.2186(2) 0.0523(13) Uani 1 1 d . . .
H11D H 0.5273 0.1737 0.1675 0.063 Uiso 1 1 calc R . .
C11E C 0.6063(5) 0.2113(2) 0.2658(2) 0.0463(11) Uani 1 1 d . . .
H11E H 0.65 0.2513 0.2473 0.056 Uiso 1 1 calc R . .
C11F C 0.6150(4) 0.1989(2) 0.3410(2) 0.0339(8) Uani 1 1 d . . .
H11F H 0.6653 0.2303 0.3736 0.041 Uiso 1 1 calc R . .
C12 C 0.4908(3) 0.17252(18) 0.49224(18) 0.0252(7) Uani 1 1 d . . .
C13 C 0.3920(3) 0.22367(18) 0.46285(19) 0.0283(7) Uani 1 1 d . . .
H13 H 0.3828 0.242 0.4146 0.034 Uiso 1 1 calc R . .
C14 C 0.3158(4) 0.24047(18) 0.5166(2) 0.0290(7) Uani 1 1 d . . .
H14 H 0.2411 0.272 0.5133 0.035 Uiso 1 1 calc R . .
C15 C 0.3694(3) 0.20119(17) 0.58052(18) 0.0233(7) Uani 1 1 d . . .
C16 C 0.3059(3) 0.19576(17) 0.64422(18) 0.0245(7) Uani 1 1 d . . .
C16A C 0.1710(3) 0.23067(18) 0.64733(18) 0.0270(7) Uani 1 1 d . . .
C16B C 0.1580(4) 0.3039(2) 0.6461(2) 0.0342(8) Uani 1 1 d . . .
H16B H 0.2361 0.3329 0.6466 0.041 Uiso 1 1 calc R . .
C16C C 0.0317(4) 0.3353(2) 0.6442(2) 0.0449(10) Uani 1 1 d . . .
H16C H 0.0236 0.3856 0.643 0.054 Uiso 1 1 calc R . .
C16D C -0.0825(4) 0.2934(3) 0.6441(3) 0.0488(11) Uani 1 1 d . . .
H16D H -0.169 0.3149 0.6426 0.059 Uiso 1 1 calc R . .
C16E C -0.0705(4) 0.2202(3) 0.6462(2) 0.0450(10) Uani 1 1 d . . .
H16E H -0.1485 0.1914 0.6472 0.054 Uiso 1 1 calc R . .
C16F C 0.0557(4) 0.1889(2) 0.6469(2) 0.0346(8) Uani 1 1 d . . .
H16F H 0.0634 0.1386 0.6472 0.041 Uiso 1 1 calc R . .
C17 C 0.3643(3) 0.15807(17) 0.70424(18) 0.0244(7) Uani 1 1 d . . .
C18 C 0.3056(3) 0.15341(19) 0.77325(19) 0.0285(8) Uani 1 1 d . . .
H18 H 0.2189 0.1699 0.7826 0.034 Uiso 1 1 calc R . .
C19 C 0.3955(4) 0.12173(19) 0.82123(19) 0.0287(7) Uani 1 1 d . . .
H19 H 0.3836 0.1103 0.8704 0.034 Uiso 1 1 calc R . .
C20 C 0.5140(3) 0.10817(17) 0.78430(19) 0.0247(7) Uani 1 1 d . . .
C21 C 0.6377(3) 0.08950(17) 0.81794(18) 0.0243(7) Uani 1 1 d . . .
C21A C 0.6480(3) 0.0722(2) 0.89826(19) 0.0280(7) Uani 1 1 d . . .
C21B C 0.6196(4) 0.1226(2) 0.9498(2) 0.0375(9) Uani 1 1 d . . .
H21B H 0.5942 0.1693 0.9347 0.045 Uiso 1 1 calc R . .
C21C C 0.6283(5) 0.1045(3) 1.0233(2) 0.0523(12) Uani 1 1 d . . .
H21C H 0.6093 0.1394 1.0582 0.063 Uiso 1 1 calc R . .
C21D C 0.6640(5) 0.0371(3) 1.0465(2) 0.0550(13) Uani 1 1 d . . .
H21D H 0.6701 0.0253 1.0968 0.066 Uiso 1 1 calc R . .
C21E C 0.6910(4) -0.0136(3) 0.9950(3) 0.0499(11) Uani 1 1 d . . .
H21E H 0.7136 -0.0607 1.0103 0.06 Uiso 1 1 calc R . .
C21F C 0.6852(4) 0.0037(2) 0.9218(2) 0.0366(9) Uani 1 1 d . . .
H21F H 0.7065 -0.031 0.8873 0.044 Uiso 1 1 calc R . .

loop_
_atom_site_aniso_label
_atom_site_aniso_U_11
_atom_site_aniso_U_22
_atom_site_aniso_U_33
_atom_site_aniso_U_23
_atom_site_aniso_U_13
_atom_site_aniso_U_12
Ni 0.0233(3) 0.0254(3) 0.0142(3) 0.00130(15) 0.00267(16) 0.00312(15)
C22 0.0222(16) 0.0266(16) 0.0218(18) 0.0013(13) 0.0040(12) -0.0011(12)
N23 0.0253(14) 0.0279(14) 0.0184(14) 0.0024(11) 0.0027(11) 0.0031(11)
N24 0.0243(14) 0.0278(14) 0.0165(14) 0.0005(11) 0.0029(11) 0.0008(11)
N25 0.0237(14) 0.0249(14) 0.0207(15) 0.0018(11) 0.0008(11) 0.0026(11)
O2A 0.0324(14) 0.0433(15) 0.0224(14) -0.0095(11) -0.0040(10) 0.0027(10)
O4A 0.0257(13) 0.0503(16) 0.0257(14) -0.0059(11) 0.0027(10) 0.0078(11)
C1 0.0269(17) 0.0256(16) 0.0186(17) 0.0020(13) 0.0020(13) 0.0024(13)
C2 0.0320(18) 0.0281(17) 0.0206(18) 0.0005(13) -0.0035(13) -0.0025(14)
C2B 0.047(3) 0.061(3) 0.025(2) -0.0099(18) -0.0084(18) 0.0086(19)
C3 0.0243(17) 0.0346(18) 0.0241(19) 0.0005(14) -0.0007(13) -0.0004(13)
C4 0.0232(16) 0.0288(17) 0.0224(18) 0.0015(13) 0.0028(13) 0.0026(13)
C4B 0.0304(19) 0.046(2) 0.030(2) 0.0005(16) 0.0036(15) 0.0106(16)
C5 0.0249(17) 0.0285(17) 0.0198(17) 0.0022(13) 0.0022(13) 0.0004(13)
C6 0.0261(17) 0.0297(17) 0.0165(16) 0.0023(13) 0.0045(12) 0.0008(13)
C6A 0.0270(17) 0.0276(17) 0.0209(18) -0.0007(13) -0.0031(13) 0.0023(13)
C6B 0.038(2) 0.042(2) 0.035(2) 0.0079(17) -0.0030(16) -0.0009(16)
C6C 0.054(3) 0.032(2) 0.064(3) 0.018(2) -0.014(2) 0.0003(19)
C6D 0.046(3) 0.028(2) 0.078(4) -0.007(2) -0.011(2) 0.0110(17)
C6E 0.040(2) 0.046(2) 0.044(3) -0.0132(19) -0.0020(18) 0.0102(18)
C6F 0.033(2) 0.038(2) 0.029(2) -0.0011(15) 0.0015(15) 0.0050(14)
C7 0.0260(17) 0.0269(16) 0.0171(17) -0.0004(12) 0.0023(12) -0.0004(12)
C8 0.0271(17) 0.0279(17) 0.0248(19) -0.0047(14) 0.0030(13) 0.0011(13)
C9 0.0303(18) 0.0353(19) 0.0181(17) -0.0018(14) 0.0030(13) 0.0018(14)
C10 0.0244(17) 0.0331(18) 0.0174(17) 0.0018(13) 0.0029(12) 0.0004(13)
C11 0.0253(17) 0.0345(18) 0.0159(17) 0.0021(13) 0.0026(12) 0.0019(13)
C11A 0.0280(18) 0.0358(19) 0.0213(18) 0.0025(14) 0.0065(13) 0.0093(14)
C11B 0.031(2) 0.049(2) 0.027(2) -0.0002(16) 0.0004(15) 0.0054(15)
C11C 0.049(3) 0.072(3) 0.023(2) -0.0082(19) -0.0083(18) 0.020(2)
C11D 0.063(3) 0.077(3) 0.018(2) 0.010(2) 0.0087(19) 0.036(3)
C11E 0.054(3) 0.050(2) 0.038(2) 0.019(2) 0.022(2) 0.024(2)
C11F 0.040(2) 0.0338(19) 0.029(2) 0.0039(15) 0.0102(16) 0.0085(15)
C12 0.0242(17) 0.0286(17) 0.0230(18) 0.0029(13) 0.0031(13) -0.0008(13)
C13 0.0328(19) 0.0315(18) 0.0206(18) 0.0078(14) 0.0020(14) 0.0037(14)
C14 0.0308(19) 0.0293(18) 0.0267(19) 0.0025(14) 0.0023(14) 0.0084(14)
C15 0.0245(16) 0.0230(16) 0.0221(18) -0.0002(12) 0.0013(13) 0.0004(12)
C16 0.0221(16) 0.0282(17) 0.0231(18) -0.0019(13) 0.0010(12) 0.0026(13)
C16A 0.0316(18) 0.0352(19) 0.0140(16) 0.0015(13) 0.0009(13) 0.0059(14)
C16B 0.032(2) 0.036(2) 0.034(2) -0.0028(16) 0.0049(15) 0.0035(15)
C16C 0.050(3) 0.047(2) 0.038(2) 0.0016(18) 0.0074(19) 0.0223(19)
C16D 0.031(2) 0.071(3) 0.045(3) 0.004(2) 0.0060(18) 0.021(2)
C16E 0.032(2) 0.070(3) 0.034(2) 0.002(2) 0.0067(17) 0.0003(18)
C16F 0.038(2) 0.042(2) 0.0235(19) 0.0039(15) 0.0013(15) 0.0013(16)
C17 0.0245(17) 0.0270(17) 0.0217(18) -0.0010(13) 0.0022(13) -0.0006(13)
C18 0.0255(17) 0.0387(19) 0.0221(18) -0.0010(14) 0.0058(13) 0.0040(14)
C19 0.0307(18) 0.0370(19) 0.0190(18) 0.0017(14) 0.0050(13) 0.0041(14)
C20 0.0303(18) 0.0265(17) 0.0173(17) -0.0002(12) 0.0030(13) 0.0016(13)
C21 0.0314(18) 0.0264(17) 0.0151(17) 0.0001(12) 0.0032(13) 0.0027(13)
C21A 0.0262(17) 0.040(2) 0.0174(18) 0.0016(14) 0.0015(13) 0.0009(14)
C21B 0.037(2) 0.051(2) 0.024(2) -0.0013(17) 0.0046(15) 0.0047(17)
C21C 0.045(3) 0.090(4) 0.023(2) -0.010(2) 0.0055(18) -0.003(2)
C21D 0.047(3) 0.096(4) 0.020(2) 0.016(2) -0.0050(17) -0.004(2)
C21E 0.040(2) 0.062(3) 0.044(3) 0.028(2) -0.0107(19) -0.003(2)
C21F 0.033(2) 0.044(2) 0.032(2) 0.0061(16) -0.0027(15) -0.0008(16)

loop_
_atom_type_symbol
_atom_type_description
_atom_type_scat_dispersion_real
_atom_type_scat_dispersion_imag
_atom_type_scat_source
C C 0.0033 0.0016 'International Tables Vol C Tables 4.2.6.8 and 6.1.1.4'
H H 0 0 'International Tables Vol C Tables 4.2.6.8 and 6.1.1.4'
N N 0.0061 0.0033 'International Tables Vol C Tables 4.2.6.8 and 6.1.1.4'
O O 0.0106 0.006 'International Tables Vol C Tables 4.2.6.8 and 6.1.1.4'
Ni Ni 0.3393 1.1124 'International Tables Vol C Tables 4.2.6.8 and 6.1.1.4'

loop_
_geom_angle_atom_site_label_1
_geom_angle_atom_site_label_2
_geom_angle_atom_site_label_3
_geom_angle
_geom_angle_site_symmetry_1
_geom_angle_site_symmetry_3
_geom_angle_publ_flag
N25 Ni N23 166.51(12) . . ?
N25 Ni N24 89.93(11) . . ?
N23 Ni N24 89.52(11) . . ?
N25 Ni C22 92.13(12) . . ?
N23 Ni C22 91.60(12) . . ?
N24 Ni C22 166.24(12) . . ?
C1 C22 C5 114.6(3) . . ?
C1 C22 Ni 122.1(2) . . ?
C5 C22 Ni 122.7(2) . . ?
C10 N23 C7 104.9(3) . . ?
C10 N23 Ni 128.1(2) . . ?
C7 N23 Ni 124.8(2) . . ?
C15 N24 C12 104.6(3) . . ?
C15 N24 Ni 128.1(2) . . ?
C12 N24 Ni 127.2(2) . . ?
C17 N25 C20 105.6(3) . . ?
C17 N25 Ni 126.5(2) . . ?
C20 N25 Ni 127.0(2) . . ?
C2 O2A C2B 118.2(3) . . ?
C4 O4A C4B 118.2(3) . . ?
C22 C1 C2 120.5(3) . . ?
C22 C1 C21 122.1(3) . . ?
C2 C1 C21 117.1(3) . . ?
O2A C2 C3 122.5(3) . . ?
O2A C2 C1 115.9(3) . . ?
C3 C2 C1 121.5(3) . . ?
O2A C2B H2BA 109.5 . . ?
O2A C2B H2BB 109.5 . . ?
H2BA C2B H2BB 109.5 . . ?
O2A C2B H2BC 109.5 . . ?
H2BA C2B H2BC 109.5 . . ?
H2BB C2B H2BC 109.5 . . ?
C2 C3 C4 117.9(3) . . ?
C2 C3 H3 121 . . ?
C4 C3 H3 121 . . ?
O4A C4 C3 121.9(3) . . ?
O4A C4 C5 115.3(3) . . ?
C3 C4 C5 122.6(3) . . ?
O4A C4B H4BA 109.5 . . ?
O4A C4B H4BB 109.5 . . ?
H4BA C4B H4BB 109.5 . . ?
O4A C4B H4BC 109.5 . . ?
H4BA C4B H4BC 109.5 . . ?
H4BB C4B H4BC 109.5 . . ?
C4 C5 C22 119.8(3) . . ?
C4 C5 C6 117.5(3) . . ?
C22 C5 C6 122.6(3) . . ?
C7 C6 C5 121.1(3) . . ?
C7 C6 C6A 117.8(3) . . ?
C5 C6 C6A 121.0(3) . . ?
C6F C6A C6B 119.0(3) . . ?
C6F C6A C6 122.1(3) . . ?
C6B C6A C6 118.8(3) . . ?
C6C C6B C6A 120.1(4) . . ?
C6C C6B H6B 120 . . ?
C6A C6B H6B 120 . . ?
C6B C6C C6D 120.4(4) . . ?
C6B C6C H6C 119.8 . . ?
C6D C6C H6C 119.8 . . ?
C6E C6D C6C 119.7(4) . . ?
C6E C6D H6D 120.2 . . ?
C6C C6D H6D 120.2 . . ?
C6F C6E C6D 120.3(4) . . ?
C6F C6E H6E 119.9 . . ?
C6D C6E H6E 119.9 . . ?
C6E C6F C6A 120.5(4) . . ?
C6E C6F H6F 119.7 . . ?
C6A C6F H6F 119.7 . . ?
C6 C7 N23 123.9(3) . . ?
C6 C7 C8 125.4(3) . . ?
N23 C7 C8 109.5(3) . . ?
C9 C8 C7 106.9(3) . . ?
C9 C8 H8 126.6 . . ?
C7 C8 H8 126.6 . . ?
C8 C9 C10 107.5(3) . . ?
C8 C9 H9 126.2 . . ?
C10 C9 H9 126.2 . . ?
N23 C10 C11 124.9(3) . . ?
N23 C10 C9 110.6(3) . . ?
C11 C10 C9 124.5(3) . . ?
C12 C11 C10 121.2(3) . . ?
C12 C11 C11A 119.3(3) . . ?
C10 C11 C11A 119.3(3) . . ?
C11B C11A C11F 119.4(3) . . ?
C11B C11A C11 121.0(3) . . ?
C11F C11A C11 119.6(3) . . ?
C11A C11B C11C 120.0(4) . . ?
C11A C11B H11B 120 . . ?
C11C C11B H11B 120 . . ?
C11D C11C C11B 120.5(4) . . ?
C11D C11C H11C 119.7 . . ?
C11B C11C H11C 119.7 . . ?
C11C C11D C11E 120.2(4) . . ?
C11C C11D H11D 119.9 . . ?
C11E C11D H11D 119.9 . . ?
C11D C11E C11F 119.7(4) . . ?
C11D C11E H11E 120.1 . . ?
C11F C11E H11E 120.1 . . ?
C11A C11F C11E 120.1(4) . . ?
C11A C11F H11F 119.9 . . ?
C11E C11F H11F 119.9 . . ?
C11 C12 N24 124.6(3) . . ?
C11 C12 C13 123.2(3) . . ?
N24 C12 C13 110.3(3) . . ?
C14 C13 C12 107.2(3) . . ?
C14 C13 H13 126.4 . . ?
C12 C13 H13 126.4 . . ?
C13 C14 C15 106.7(3) . . ?
C13 C14 H14 126.6 . . ?
C15 C14 H14 126.6 . . ?
N24 C15 C16 124.4(3) . . ?
N24 C15 C14 110.9(3) . . ?
C16 C15 C14 124.2(3) . . ?
C15 C16 C17 121.2(3) . . ?
C15 C16 C16A 118.8(3) . . ?
C17 C16 C16A 119.9(3) . . ?
C16B C16A C16F 119.1(3) . . ?
C16B C16A C16 121.2(3) . . ?
C16F C16A C16 119.6(3) . . ?
C16A C16B C16C 120.5(4) . . ?
C16A C16B H16B 119.7 . . ?
C16C C16B H16B 119.7 . . ?
C16D C16C C16B 120.0(4) . . ?
C16D C16C H16C 120 . . ?
C16B C16C H16C 120 . . ?
C16E C16D C16C 119.9(4) . . ?
C16E C16D H16D 120 . . ?
C16C C16D H16D 120 . . ?
C16D C16E C16F 120.0(4) . . ?
C16D C16E H16E 120 . . ?
C16F C16E H16E 120 . . ?
C16E C16F C16A 120.5(4) . . ?
C16E C16F H16F 119.8 . . ?
C16A C16F H16F 119.8 . . ?
N25 C17 C16 126.5(3) . . ?
N25 C17 C18 109.5(3) . . ?
C16 C17 C18 123.6(3) . . ?
C19 C18 C17 107.7(3) . . ?
C19 C18 H18 126.1 . . ?
C17 C18 H18 126.1 . . ?
C18 C19 C20 107.1(3) . . ?
C18 C19 H19 126.4 . . ?
C20 C19 H19 126.4 . . ?
C21 C20 N25 124.5(3) . . ?
C21 C20 C19 125.0(3) . . ?
N25 C20 C19 109.8(3) . . ?
C20 C21 C1 121.9(3) . . ?
C20 C21 C21A 118.1(3) . . ?
C1 C21 C21A 119.6(3) . . ?
C21B C21A C21F 118.9(3) . . ?
C21B C21A C21 121.6(3) . . ?
C21F C21A C21 119.6(3) . . ?
C21A C21B C21C 120.1(4) . . ?
C21A C21B H21B 120 . . ?
C21C C21B H21B 120 . . ?
C21D C21C C21B 121.1(4) . . ?
C21D C21C H21C 119.4 . . ?
C21B C21C H21C 119.4 . . ?
C21C C21D C21E 119.0(4) . . ?
C21C C21D H21D 120.5 . . ?
C21E C21D H21D 120.5 . . ?
C21F C21E C21D 120.6(4) . . ?
C21F C21E H21E 119.7 . . ?
C21D C21E H21E 119.7 . . ?
C21E C21F C21A 120.3(4) . . ?
C21E C21F H21F 119.8 . . ?
C21A C21F H21F 119.8 . . ?

loop_
_geom_bond_atom_site_label_1
_geom_bond_atom_site_label_2
_geom_bond_distance
_geom_bond_site_symmetry_2
_geom_bond_publ_flag
Ni N25 1.915(3) . ?
Ni N23 1.922(3) . ?
Ni N24 1.967(3) . ?
Ni C22 1.969(3) . ?
C22 C1 1.424(5) . ?
C22 C5 1.436(4) . ?
N23 C10 1.365(4) . ?
N23 C7 1.403(4) . ?
N24 C15 1.374(4) . ?
N24 C12 1.388(4) . ?
N25 C17 1.375(4) . ?
N25 C20 1.392(4) . ?
O2A C2 1.347(4) . ?
O2A C2B 1.432(5) . ?
O4A C4 1.355(4) . ?
O4A C4B 1.433(4) . ?
C1 C2 1.437(5) . ?
C1 C21 1.445(4) . ?
C2 C3 1.374(5) . ?
C2B H2BA 0.98 . ?
C2B H2BB 0.98 . ?
C2B H2BC 0.98 . ?
C3 C4 1.375(5) . ?
C3 H3 0.95 . ?
C4 C5 1.434(5) . ?
C4B H4BA 0.98 . ?
C4B H4BB 0.98 . ?
C4B H4BC 0.98 . ?
C5 C6 1.437(5) . ?
C6 C7 1.363(5) . ?
C6 C6A 1.497(4) . ?
C6A C6F 1.392(5) . ?
C6A C6B 1.397(5) . ?
C6B C6C 1.378(6) . ?
C6B H6B 0.95 . ?
C6C C6D 1.389(7) . ?
C6C H6C 0.95 . ?
C6D C6E 1.382(7) . ?
C6D H6D 0.95 . ?
C6E C6F 1.377(5) . ?
C6E H6E 0.95 . ?
C6F H6F 0.95 . ?
C7 C8 1.442(5) . ?
C8 C9 1.340(5) . ?
C8 H8 0.95 . ?
C9 C10 1.439(5) . ?
C9 H9 0.95 . ?
C10 C11 1.406(5) . ?
C11 C12 1.377(5) . ?
C11 C11A 1.504(5) . ?
C11A C11B 1.389(5) . ?
C11A C11F 1.392(5) . ?
C11B C11C 1.390(6) . ?
C11B H11B 0.95 . ?
C11C C11D 1.377(7) . ?
C11C H11C 0.95 . ?
C11D C11E 1.382(7) . ?
C11D H11D 0.95 . ?
C11E C11F 1.399(6) . ?
C11E H11E 0.95 . ?
C11F H11F 0.95 . ?
C12 C13 1.445(5) . ?
C13 C14 1.342(5) . ?
C13 H13 0.95 . ?
C14 C15 1.449(5) . ?
C14 H14 0.95 . ?
C15 C16 1.390(4) . ?
C16 C17 1.393(5) . ?
C16 C16A 1.504(4) . ?
C16A C16B 1.385(5) . ?
C16A C16F 1.392(5) . ?
C16B C16C 1.388(5) . ?
C16B H16B 0.95 . ?
C16C C16D 1.386(7) . ?
C16C H16C 0.95 . ?
C16D C16E 1.384(7) . ?
C16D H16D 0.95 . ?
C16E C16F 1.388(6) . ?
C16E H16E 0.95 . ?
C16F H16F 0.95 . ?
C17 C18 1.452(4) . ?
C18 C19 1.336(5) . ?
C18 H18 0.95 . ?
C19 C20 1.441(4) . ?
C19 H19 0.95 . ?
C20 C21 1.371(5) . ?
C21 C21A 1.508(5) . ?
C21A C21B 1.389(5) . ?
C21A C21F 1.400(5) . ?
C21B C21C 1.391(6) . ?
C21B H21B 0.95 . ?
C21C C21D 1.376(7) . ?
C21C H21C 0.95 . ?
C21D C21E 1.389(7) . ?
C21D H21D 0.95 . ?
C21E C21F 1.383(6) . ?
C21E H21E 0.95 . ?
C21F H21F 0.95 . ?

loop_
_geom_torsion_atom_site_label_1
_geom_torsion_atom_site_label_2
_geom_torsion_atom_site_label_3
_geom_torsion_atom_site_label_4
_geom_torsion
_geom_torsion_site_symmetry_1
_geom_torsion_site_symmetry_2
_geom_torsion_site_symmetry_3
_geom_torsion_site_symmetry_4
_geom_torsion_publ_flag
C1 C2 C3 C4 -0.7(5) . . . . ?
C2 C3 C4 C5 4.3(5) . . . . ?
C3 C4 C5 C22 5.3(5) . . . . ?
C1 C22 C5 C4 -17.5(4) . . . . ?
C5 C22 C1 C2 21.2(4) . . . . ?
C22 C1 C2 C3 -12.8(5) . . . . ?
N25 Ni C22 C1 -19.3(3) . . . . ?
N23 Ni C22 C1 173.7(3) . . . . ?
N24 Ni C22 C1 79.1(6) . . . . ?
N25 Ni C22 C5 170.2(3) . . . . ?
N23 Ni C22 C5 3.2(3) . . . . ?
N24 Ni C22 C5 -91.3(5) . . . . ?
N25 Ni N23 C10 81.4(6) . . . . ?
N24 Ni N23 C10 -6.3(3) . . . . ?
C22 Ni N23 C10 -172.6(3) . . . . ?
N25 Ni N23 C7 -79.0(6) . . . . ?
N24 Ni N23 C7 -166.7(3) . . . . ?
C22 Ni N23 C7 27.0(3) . . . . ?
N25 Ni N24 C15 -2.5(3) . . . . ?
N23 Ni N24 C15 164.0(3) . . . . ?
C22 Ni N24 C15 -101.2(5) . . . . ?
N25 Ni N24 C12 -179.0(3) . . . . ?
N23 Ni N24 C12 -12.4(3) . . . . ?
C22 Ni N24 C12 82.3(6) . . . . ?
N23 Ni N25 C17 -70.9(6) . . . . ?
N24 Ni N25 C17 16.8(3) . . . . ?
C22 Ni N25 C17 -176.8(3) . . . . ?
N23 Ni N25 C20 96.9(5) . . . . ?
N24 Ni N25 C20 -175.4(3) . . . . ?
C22 Ni N25 C20 -9.0(3) . . . . ?
Ni C22 C1 C2 -150.0(3) . . . . ?
C5 C22 C1 C21 -152.0(3) . . . . ?
Ni C22 C1 C21 36.9(4) . . . . ?
C2B O2A C2 C3 -18.0(5) . . . . ?
C2B O2A C2 C1 165.5(3) . . . . ?
C22 C1 C2 O2A 163.8(3) . . . . ?
C21 C1 C2 O2A -22.8(5) . . . . ?
C21 C1 C2 C3 160.7(3) . . . . ?
O2A C2 C3 C4 -177.0(3) . . . . ?
C4B O4A C4 C3 27.6(5) . . . . ?
C4B O4A C4 C5 -158.5(3) . . . . ?
C2 C3 C4 O4A 177.8(3) . . . . ?
O4A C4 C5 C22 -168.6(3) . . . . ?
O4A C4 C5 C6 14.8(4) . . . . ?
C3 C4 C5 C6 -171.4(3) . . . . ?
Ni C22 C5 C4 153.6(3) . . . . ?
C1 C22 C5 C6 158.9(3) . . . . ?
Ni C22 C5 C6 -29.9(4) . . . . ?
C4 C5 C6 C7 -154.0(3) . . . . ?
C22 C5 C6 C7 29.5(5) . . . . ?
C4 C5 C6 C6A 30.0(5) . . . . ?
C22 C5 C6 C6A -146.5(3) . . . . ?
C7 C6 C6A C6F 60.9(5) . . . . ?
C5 C6 C6A C6F -123.0(4) . . . . ?
C7 C6 C6A C6B -119.7(4) . . . . ?
C5 C6 C6A C6B 56.4(5) . . . . ?
C6F C6A C6B C6C -0.7(6) . . . . ?
C6 C6A C6B C6C 179.9(4) . . . . ?
C6A C6B C6C C6D -0.2(7) . . . . ?
C6B C6C C6D C6E 0.6(7) . . . . ?
C6C C6D C6E C6F -0.2(7) . . . . ?
C6D C6E C6F C6A -0.7(6) . . . . ?
C6B C6A C6F C6E 1.1(6) . . . . ?
C6 C6A C6F C6E -179.5(4) . . . . ?
C5 C6 C7 N23 4.2(5) . . . . ?
C6A C6 C7 N23 -179.7(3) . . . . ?
C5 C6 C7 C8 170.5(3) . . . . ?
C6A C6 C7 C8 -13.4(5) . . . . ?
C10 N23 C7 C6 160.8(3) . . . . ?
Ni N23 C7 C6 -35.0(4) . . . . ?
C10 N23 C7 C8 -7.3(3) . . . . ?
Ni N23 C7 C8 156.9(2) . . . . ?
C6 C7 C8 C9 -160.2(3) . . . . ?
N23 C7 C8 C9 7.8(4) . . . . ?
C7 C8 C9 C10 -4.8(4) . . . . ?
C7 N23 C10 C11 -174.5(3) . . . . ?
Ni N23 C10 C11 22.0(5) . . . . ?
C7 N23 C10 C9 4.4(4) . . . . ?
Ni N23 C10 C9 -159.1(2) . . . . ?
C8 C9 C10 N23 0.3(4) . . . . ?
C8 C9 C10 C11 179.2(3) . . . . ?
N23 C10 C11 C12 -18.6(5) . . . . ?
C9 C10 C11 C12 162.7(3) . . . . ?
N23 C10 C11 C11A 166.2(3) . . . . ?
C9 C10 C11 C11A -12.5(5) . . . . ?
C12 C11 C11A C11B -108.4(4) . . . . ?
C10 C11 C11A C11B 66.9(4) . . . . ?
C12 C11 C11A C11F 71.5(4) . . . . ?
C10 C11 C11A C11F -113.3(4) . . . . ?
C11F C11A C11B C11C 0.5(5) . . . . ?
C11 C11A C11B C11C -179.6(3) . . . . ?
C11A C11B C11C C11D -1.5(6) . . . . ?
C11B C11C C11D C11E 1.4(6) . . . . ?
C11C C11D C11E C11F -0.4(6) . . . . ?
C11B C11A C11F C11E 0.4(5) . . . . ?
C11 C11A C11F C11E -179.4(3) . . . . ?
C11D C11E C11F C11A -0.5(5) . . . . ?
C10 C11 C12 N24 -1.9(5) . . . . ?
C11A C11 C12 N24 173.3(3) . . . . ?
C10 C11 C12 C13 -164.5(3) . . . . ?
C11A C11 C12 C13 10.6(5) . . . . ?
C15 N24 C12 C11 -159.2(3) . . . . ?
Ni N24 C12 C11 18.0(5) . . . . ?
C15 N24 C12 C13 5.4(4) . . . . ?
Ni N24 C12 C13 -177.4(2) . . . . ?
C11 C12 C13 C14 160.3(3) . . . . ?
N24 C12 C13 C14 -4.5(4) . . . . ?
C12 C13 C14 C15 1.6(4) . . . . ?
C12 N24 C15 C16 167.1(3) . . . . ?
Ni N24 C15 C16 -10.0(5) . . . . ?
C12 N24 C15 C14 -4.4(4) . . . . ?
Ni N24 C15 C14 178.4(2) . . . . ?
C13 C14 C15 N24 1.8(4) . . . . ?
C13 C14 C15 C16 -169.7(3) . . . . ?
N24 C15 C16 C17 10.7(5) . . . . ?
C14 C15 C16 C17 -178.9(3) . . . . ?
N24 C15 C16 C16A -168.5(3) . . . . ?
C14 C15 C16 C16A 1.9(5) . . . . ?
C15 C16 C16A C16B -67.5(5) . . . . ?
C17 C16 C16A C16B 113.3(4) . . . . ?
C15 C16 C16A C16F 108.5(4) . . . . ?
C17 C16 C16A C16F -70.7(4) . . . . ?
C16F C16A C16B C16C -0.3(6) . . . . ?
C16 C16A C16B C16C 175.8(3) . . . . ?
C16A C16B C16C C16D 0.5(6) . . . . ?
C16B C16C C16D C16E 0.3(6) . . . . ?
C16C C16D C16E C16F -1.3(6) . . . . ?
C16D C16E C16F C16A 1.5(6) . . . . ?
C16B C16A C16F C16E -0.8(6) . . . . ?
C16 C16A C16F C16E -176.9(3) . . . . ?
C20 N25 C17 C16 168.8(3) . . . . ?
Ni N25 C17 C16 -21.3(5) . . . . ?
C20 N25 C17 C18 -3.9(4) . . . . ?
Ni N25 C17 C18 166.0(2) . . . . ?
C15 C16 C17 N25 5.3(5) . . . . ?
C16A C16 C17 N25 -175.5(3) . . . . ?
C15 C16 C17 C18 177.0(3) . . . . ?
C16A C16 C17 C18 -3.8(5) . . . . ?
N25 C17 C18 C19 1.1(4) . . . . ?
C16 C17 C18 C19 -171.8(3) . . . . ?
C17 C18 C19 C20 2.0(4) . . . . ?
C17 N25 C20 C21 -165.8(3) . . . . ?
Ni N25 C20 C21 24.4(5) . . . . ?
C17 N25 C20 C19 5.1(4) . . . . ?
Ni N25 C20 C19 -164.7(2) . . . . ?
C18 C19 C20 C21 166.3(3) . . . . ?
C18 C19 C20 N25 -4.6(4) . . . . ?
N25 C20 C21 C1 -9.4(5) . . . . ?
C19 C20 C21 C1 -178.9(3) . . . . ?
N25 C20 C21 C21A 178.1(3) . . . . ?
C19 C20 C21 C21A 8.5(5) . . . . ?
C22 C1 C21 C20 -22.6(5) . . . . ?
C2 C1 C21 C20 164.1(3) . . . . ?
C22 C1 C21 C21A 149.9(3) . . . . ?
C2 C1 C21 C21A -23.5(5) . . . . ?
C20 C21 C21A C21B -62.5(5) . . . . ?
C1 C21 C21A C21B 124.8(4) . . . . ?
C20 C21 C21A C21F 116.6(4) . . . . ?
C1 C21 C21A C21F -56.2(5) . . . . ?
C21F C21A C21B C21C 0.0(6) . . . . ?
C21 C21A C21B C21C 179.1(4) . . . . ?
C21A C21B C21C C21D -0.4(7) . . . . ?
C21B C21C C21D C21E -0.3(7) . . . . ?
C21C C21D C21E C21F 1.5(7) . . . . ?
C21D C21E C21F C21A -1.9(6) . . . . ?
C21B C21A C21F C21E 1.1(6) . . . . ?
C21 C21A C21F C21E -177.9(4) . . . . ?
